data_1525843
loop_
_publ_author_name
'Dalconi, M.C.'
'Cruciani, G.'
'Alberti, A.'
'Rapacciuolo, M.T.'
'Ciambelli, P.'

_publ_section_title
;
 Ni(2+) ion sites in hydrated and dehydrated forms of Ni-exchanged zeolite
 ferrierite
;
_journal_name_full 'Microporous and Mesoporous Materials'
_journal_page_first 423
_journal_page_last 430
_journal_volume 39
_journal_year 2000
_chemical_formula_sum 'Al3.8 H1.36 Ni1.82 O72.68 Si32.2'
_chemical_name_systematic 'Ni1.82 (Al3.8 Si32.2 O72) (H2 O)0.68'
_space_group_IT_number 71
_symmetry_space_group_name_Hall '-I 2 2'
_symmetry_space_group_name_H-M 'I m m m'
_cell_angle_alpha 90
_cell_angle_beta 90
_cell_angle_gamma 90
_cell_formula_units_Z 1
_cell_length_a 18.802
_cell_length_b 14.068
_cell_length_c 7.465
_cell_volume 1974.541
_citation_journal_id_ASTM MIMMFJ
_cod_data_source_file Dalconi_MIMMFJ_2000_249.cif
_cod_data_source_block H1.36Al3.8Ni1.82O72.68Si32.2
_cod_original_formula_sum 'H1.36 Al3.8 Ni1.82 O72.68 Si32.2'
_cod_database_code 1525843

loop_
_symmetry_equiv_pos_as_xyz
x,y,z
-x,-y,z
x,-y,-z
-x,y,-z
-x,-y,-z
x,y,-z
-x,y,z
x,-y,z
x+1/2,y+1/2,z+1/2
-x+1/2,-y+1/2,z+1/2
x+1/2,-y+1/2,-z+1/2
-x+1/2,y+1/2,-z+1/2
-x+1/2,-y+1/2,-z+1/2
x+1/2,y+1/2,-z+1/2
-x+1/2,y+1/2,z+1/2
x+1/2,-y+1/2,z+1/2

loop_
_atom_site_label
_atom_site_type_symbol
_atom_site_fract_x
_atom_site_fract_y
_atom_site_fract_z
_atom_site_occupancy
_atom_site_U_iso_or_equiv
O5 O-2 0.25 0.25 0.25 1 0.0
O2 O-2 0.2416 0 0.5 1 0.0
O3 O-2 0.1038 0.0952 0 1 0.0
Al3 Al+3 0.2752 0 0.2908 0.1055 0.0
O6 O-2 0.1569 0.2747 0.5 1 0.0
Ni4 Ni+2 0.068 0.161 0.631 0.026 0.0
Ni2 Ni+2 0.241 0.168 0.5 0.042 0.0
Ni1 Ni+2 0 0 0.41 0.179 0.0
Si3 Si+4 0.2752 0 0.2908 0.8945 0.0
Ni3 Ni+2 0.378 0.113 0 0.044 0.0
Si1 Si+4 0.1577 0 0 0.8945 0.0
Al4 Al+3 0.3249 0.1975 0.1946 0.1055 0.0
Al2 Al+3 0.0889 0.2008 0 0.1055 0.0
Si4 Si+4 0.3249 0.1975 0.1946 0.8945 0.0
O8 O-2 0.32 0.0864 0.2571 1 0.0
O4 O-2 0.1992 0 0.202 1 0.0
Si2 Si+4 0.0889 0.2008 0 0.8945 0.0
O1 O-2 0 0.2089 0 1 0.0
O9 O-2 0 0.389 0 0.17 0.0
Al1 Al+3 0.1577 0 0 0.1055 0.0
O7 O-2 0.1182 0.2515 0.1786 1 0.0
